data_7721183
loop_
_publ_author_name
'Monte, Laura'
'Lentz, Nicolas'
'Albrecht, Martin'

_publ_section_title
;
 Pyridinium amidate (PYA) substituents impact ligand-centered hydride
 formation and (catalytic) hydride transfer reactivity
;
_journal_name_full 'Dalton Transactions'
_journal_paper_doi 10.1039/D6DT01322H
_journal_year 2026
_chemical_formula_moiety 'C24 H30 Ir N2 O2, F6 P'
_chemical_formula_sum 'C24 H30 F6 Ir N2 O2 P'
_chemical_formula_weight 715.67
_space_group_IT_number 14
_space_group_name_Hall '-P 2yn'
_space_group_name_H-M_alt 'P 1 21/n 1'
_symmetry_cell_setting monoclinic
_symmetry_Int_Tables_number 14
_symmetry_space_group_name_Hall '-P 2yn'
_symmetry_space_group_name_H-M 'P 1 21/n 1'
_atom_sites_solution_hydrogens geom
_atom_sites_solution_primary dual
_audit_creation_date 2025-04-11T15:12:38-00:00
_audit_update_record
;
2026-05-21 deposited with the CCDC.	2026-06-29 downloaded from the CCDC.
;
_cell_angle_alpha 90
_cell_angle_beta 93.3315(11)
_cell_angle_gamma 90
_cell_formula_units_Z 4
_cell_length_a 9.16248(11)
_cell_length_b 7.96837(9)
_cell_length_c 34.6978(5)
_cell_measurement_reflns_used 45491
_cell_measurement_temperature 173.00(10)
_cell_measurement_theta_max 33.182
_cell_measurement_theta_min 2.262
_cell_volume 2529.01(6)
_computing_cell_refinement 'CrysAlisPro 1.171.43.143a (Rigaku OD, 2024)'
_computing_data_collection 'CrysAlisPro system (CCD 43.144a 64-bit (release 23-01-2025))'
_computing_data_reduction 'CrysAlisPro 1.171.43.143a (Rigaku OD, 2024)'
_computing_molecular_graphics 'Olex2 1.3 (Dolomanov et al., 2009)'
_computing_publication_material 'Olex2 1.3 (Dolomanov et al., 2009)'
_computing_structure_refinement 'SHELXL 2019/3 (Sheldrick, 2015)'
_computing_structure_solution 'SHELXT 2018/2 (Sheldrick, 2018)'
_diffrn_ambient_environment N~2~
_diffrn_ambient_temperature 173.00(10)
_diffrn_detector 'Hybrid Pixel Array Detector'
_diffrn_detector_area_resol_mean 10
_diffrn_detector_type 'HyPix-Arc 100'
_diffrn_measured_fraction_theta_full 1
_diffrn_measured_fraction_theta_max 1
_diffrn_measurement_details
;
        List of Runs (angles in degrees, time in seconds):
  # Type    Start    End  Width  t~exp~   \w     \q     \k     \f   Frames
#--------------------------------------------------------------------------
  1  \w     10.00  63.00   0.50    4.50    --   13.17-114.00  24.00  106
  2  \w    -63.00  -6.00   0.50    4.50    --  -13.56 114.00 114.00  114
  3  \w    -35.00  63.00   0.50    4.50    --  -13.56  57.00 -90.00  196
  4  \w    -19.00  29.00   0.50    4.50    --  -13.56 -99.00 150.00   96
  5  \w    -25.00  67.00   0.50    4.50    --  -13.56  19.00  30.00  184
  6  \w    -87.00 -42.00   0.50    4.50    --  -13.56-178.00   0.00   90
  7  \w    -19.00  29.00   0.50    4.50    --  -13.56 -99.00  60.00   96
  8  \w    -87.00 -42.00   0.50    4.50    --  -13.56-178.00  90.00   90
  9  \w    -94.00   7.00   0.50    4.50    --  -13.56 -38.00-180.00  202
 10  \w    -94.00   7.00   0.50    4.50    --  -13.56 -38.00-180.00  202
 11  \w    -87.00 -42.00   0.50    4.50    --  -13.56-178.00 150.00   90
 12  \w    -19.00  29.00   0.50    4.50    --  -13.56 -99.00-120.00   96
 13  \w    -19.00  29.00   0.50    4.50    --  -13.56 -99.00 -30.00   96
 14  \w    -94.00 -38.00   0.50    4.50    --  -13.56 -38.00 -60.00  112
;
_diffrn_measurement_device 'four-circle diffractometer'
_diffrn_measurement_device_type 'XtaLAB Synergy R, HyPix-Arc 100'
_diffrn_measurement_method '\w scans'
_diffrn_orient_matrix_type 'CrysAlisPro convention (1999,Acta A55,543-557)'
_diffrn_orient_matrix_UB_11 0.0678434
_diffrn_orient_matrix_UB_12 0.0345405
_diffrn_orient_matrix_UB_13 0.0069767
_diffrn_orient_matrix_UB_21 -0.013506
_diffrn_orient_matrix_UB_22 -0.0273622
_diffrn_orient_matrix_UB_23 0.0189128
_diffrn_orient_matrix_UB_31 0.0350625
_diffrn_orient_matrix_UB_32 -0.0773546
_diffrn_orient_matrix_UB_33 -0.0035788
_diffrn_radiation_monochromator mirror
_diffrn_radiation_probe x-ray
_diffrn_radiation_type 'Mo K\a'
_diffrn_radiation_wavelength 0.71073
_diffrn_reflns_av_R_equivalents 0.0244
_diffrn_reflns_av_unetI/netI 0.0138
_diffrn_reflns_Laue_measured_fraction_full 1
_diffrn_reflns_Laue_measured_fraction_max 1
_diffrn_reflns_limit_h_max 13
_diffrn_reflns_limit_h_min -13
_diffrn_reflns_limit_k_max 11
_diffrn_reflns_limit_k_min -11
_diffrn_reflns_limit_l_max 49
_diffrn_reflns_limit_l_min -49
_diffrn_reflns_number 75638
_diffrn_reflns_point_group_measured_fraction_full 1
_diffrn_reflns_point_group_measured_fraction_max 1
_diffrn_reflns_theta_full 25.242
_diffrn_reflns_theta_max 30.507
_diffrn_reflns_theta_min 2.27
_diffrn_source 'micro-focus sealed X-ray tube'
_diffrn_source_type 'Mova (Mo) X-ray Source'
_exptl_absorpt_coefficient_mu 5.412
_exptl_absorpt_correction_T_max 1
_exptl_absorpt_correction_T_min 0.508
_exptl_absorpt_correction_type gaussian
_exptl_absorpt_process_details
;
        CrysAlisPro 1.171.43.143a (Rigaku Oxford Diffraction, 2024)
Numerical absorption correction based on gaussian integration over
        a multifaceted crystal model
        Empirical absorption correction using spherical harmonics,
        implemented in SCALE3 ABSPACK scaling algorithm.
;
_exptl_crystal_colour red
_exptl_crystal_density_diffrn 1.88
_exptl_crystal_description plate
_exptl_crystal_F_000 1400
_exptl_crystal_size_max 0.145
_exptl_crystal_size_mid 0.121
_exptl_crystal_size_min 0.012
_refine_diff_density_max 1.029
_refine_diff_density_min -0.883
_refine_diff_density_rms 0.093
_refine_ls_extinction_method none
_refine_ls_goodness_of_fit_ref 1.274
_refine_ls_hydrogen_treatment constr
_refine_ls_matrix_type full
_refine_ls_number_parameters 409
_refine_ls_number_reflns 7729
_refine_ls_number_restraints 169
_refine_ls_restrained_S_all 1.302
_refine_ls_R_factor_all 0.0287
_refine_ls_R_factor_gt 0.0248
_refine_ls_shift/su_max 0.004
_refine_ls_shift/su_mean 0
_refine_ls_structure_factor_coef Fsqd
_refine_ls_weighting_details 'w=1/[\s^2^(Fo^2^)+(0.0148P)^2^+3.2127P] where P=(Fo^2^+2Fc^2^)/3'
_refine_ls_weighting_scheme calc
_refine_ls_wR_factor_gt 0.0479
_refine_ls_wR_factor_ref 0.0487
_reflns_Friedel_coverage 0
_reflns_number_gt 7144
_reflns_number_total 7729
_reflns_threshold_expression 'I > 2\s(I)'
_cod_data_source_file d6dt01322h2.cif
_cod_data_source_block 25MA038_pMeO
_cod_original_cell_volume 2529.00(5)
_cod_database_code 7721183
_shelx_estimated_absorpt_t_min 0.497
_shelx_estimated_absorpt_t_max 0.948
_oxdiff_exptl_absorpt_empirical_details
;
        Empirical correction (ABSPACK) includes:
        - Absorption correction using spherical harmonics
        - Frame scaling
        - Detector area scaling
;
_oxdiff_exptl_absorpt_empirical_full_max 1.141
_oxdiff_exptl_absorpt_empirical_full_min 0.905
_shelx_shelxl_version_number 2019/3
_olex2_refinement_description
;
        1. Fixed Uiso
 At 1.2 times of:
  All C(H) groups, All C(H,H) groups
 At 1.5 times of:
  All C(H,H,H) groups
        2. Restrained distances
 N2-C13 \\sim N2A-C14A
 with sigma of 0.002
 P1-F4A \\sim P1-F4 \\sim P1-F1A \\sim P1-F1 \\sim P1-F6 \\sim P1-F6A \\sim
        P1-F2 \\sim P1-F2A
 with sigma of 0.002
 C9-C14 \\sim C9A-C13A
 with sigma of 0.002
        3. Rigid bond restraints
 C13, N2, C8, C9, C14, C10, C11, C12
 with sigma for 1-2 distances of 0.001 and sigma for 1-3 distances of 0.001
 C13A, C9A, C8, N2A, C14A, C10, C11, C12
 with sigma for 1-2 distances of 0.001 and sigma for 1-3 distances of 0.001
        4. Uiso/Uaniso restraints and constraints
Uanis(F1) \\sim Ueq, Uanis(F5) \\sim Ueq, Uanis(F4) \\sim Ueq, Uanis(F2) \\sim
Ueq, Uanis(F6) \\sim Ueq, Uanis(F3) \\sim Ueq: with sigma of 0.01 and sigma for
        terminal atoms of 0.005
Uanis(F1A) \\sim Ueq, Uanis(F4A) \\sim Ueq, Uanis(F2A) \\sim Ueq, Uanis(F6A)
\\sim Ueq: with sigma of 0.01 and sigma for terminal atoms of 0.005
Uanis(C14) \\sim Ueq, Uanis(C14A) \\sim Ueq, Uanis(C13) \\sim Ueq, Uanis(C13A)
\\sim Ueq, Uanis(C9A) \\sim Ueq, Uanis(N2) \\sim Ueq: with sigma of 0.01 and
        sigma for terminal atoms of 0.02
Uanis(C9) \\sim Ueq, Uanis(N2A) \\sim Ueq: with sigma of 0.005 and sigma for
        terminal atoms of 0.02
        5. Others
 Sof(H10A)=Sof(H12A)=Sof(N2A)=Sof(C9A)=Sof(C14A)=Sof(H14D)=Sof(H14E)=Sof(H14F)=
 Sof(C13A)=Sof(H13D)=Sof(H13E)=Sof(H13F)=1-FVAR(1)
 Sof(C9)=Sof(N2)=Sof(H10)=Sof(C13)=Sof(H13A)=Sof(H13B)=Sof(H13C)=Sof(C14)=
 Sof(H14A)=Sof(H14B)=Sof(H14C)=Sof(H12)=FVAR(1)
 Sof(F2A)=Sof(F4A)=Sof(F1A)=Sof(F6A)=1-FVAR(2)
 Sof(F2)=Sof(F4)=Sof(F6)=Sof(F1)=FVAR(2)
        6.a Aromatic/amide H refined with riding coordinates:
 C6(H6), C3(H3), C5(H5), C10(H10), C10(H10A), C12(H12), C12(H12A), C11(H11)
        6.b Idealised Me refined as rotating group:
 C21(H21A,H21B,H21C), C24(H24A,H24B,H24C), C7(H7A,H7B,H7C), C22(H22A,H22B,
 H22C), C23(H23A,H23B,H23C), C20(H20A,H20B,H20C), C13(H13A,H13B,H13C), C14(H14A,
 H14B,H14C), C14A(H14D,H14E,H14F), C13A(H13D,H13E,H13F)
;

loop_
_symmetry_equiv_pos_as_xyz
'x, y, z'
'-x+1/2, y+1/2, -z+1/2'
'-x, -y, -z'
'x-1/2, -y-1/2, z-1/2'

loop_
_atom_site_label
_atom_site_type_symbol
_atom_site_fract_x
_atom_site_fract_y
_atom_site_fract_z
_atom_site_U_iso_or_equiv
_atom_site_adp_type
_atom_site_occupancy
_atom_site_site_symmetry_order
_atom_site_calc_flag
_atom_site_refinement_flags_posn
_atom_site_refinement_flags_adp
_atom_site_refinement_flags_occupancy
_atom_site_disorder_assembly
_atom_site_disorder_group
Ir1 Ir 0.66606(2) 0.35847(2) 0.43256(2) 0.01837(3) Uani 1 1 d . . . . .
P1 P 0.02715(9) 0.45585(10) 0.27445(2) 0.03789(18) Uani 1 1 d D . . . .
O1 O 0.54098(19) 0.1932(2) 0.45876(5) 0.0223(3) Uani 1 1 d . . . . .
N1 N 0.5280(2) 0.2931(3) 0.38933(6) 0.0211(4) Uani 1 1 d . . . . .
O2 O 0.1131(2) -0.0896(3) 0.36194(6) 0.0318(4) Uani 1 1 d . . . . .
F3 F -0.0992(2) 0.5883(3) 0.28243(7) 0.0575(6) Uani 1 1 d . U . . .
F2 F -0.0565(13) 0.3016(12) 0.2927(4) 0.052(3) Uani 0.44(2) 1 d D U P A 1
C1 C 0.4331(3) 0.1232(3) 0.43607(7) 0.0201(4) Uani 1 1 d . . . . .
C2 C 0.4227(3) 0.1738(3) 0.39732(7) 0.0191(4) Uani 1 1 d . . . . .
F5 F 0.1482(3) 0.3219(3) 0.26608(9) 0.0753(8) Uani 1 1 d . U . . .
C18 C 0.8117(3) 0.5574(3) 0.41534(7) 0.0239(5) Uani 1 1 d . . . . .
C19 C 0.7427(3) 0.6047(3) 0.44998(8) 0.0236(5) Uani 1 1 d . . . . .
C6 C 0.3359(3) 0.0045(3) 0.44899(7) 0.0231(5) Uani 1 1 d . . . . .
H6 H 0.341814 -0.030468 0.475207 0.028 Uiso 1 1 calc R U . . .
C15 C 0.7825(3) 0.4840(3) 0.47997(7) 0.0215(5) Uani 1 1 d . . . . .
C9 C 0.605(4) 0.266(3) 0.3246(8) 0.0258(17) Uani 0.45(2) 1 d D U P B 1
C16 C 0.8756(3) 0.3621(3) 0.46400(7) 0.0226(5) Uani 1 1 d . . . . .
F4 F -0.0387(18) 0.4089(17) 0.2322(2) 0.082(3) Uani 0.44(2) 1 d D U P A 1
C17 C 0.8930(3) 0.4067(3) 0.42383(7) 0.0233(5) Uani 1 1 d . . . . .
C8 C 0.5297(3) 0.3572(3) 0.35187(7) 0.0209(4) Uani 1 1 d . U . . .
C3 C 0.3167(3) 0.1064(3) 0.37088(7) 0.0214(5) Uani 1 1 d . . . . .
H3 H 0.310422 0.140914 0.344628 0.026 Uiso 1 1 calc R U . . .
C5 C 0.2302(3) -0.0621(3) 0.42308(7) 0.0249(5) Uani 1 1 d . . . . .
H5 H 0.163016 -0.142526 0.431766 0.03 Uiso 1 1 calc R U . . .
C4 C 0.2213(3) -0.0123(3) 0.38437(7) 0.0229(5) Uani 1 1 d . . . . .
C21 C 0.9441(3) 0.2143(4) 0.48440(8) 0.0305(6) Uani 1 1 d . . . . .
H21A H 0.873222 0.162571 0.500844 0.046 Uiso 1 1 calc R U . . .
H21B H 1.029851 0.251185 0.500381 0.046 Uiso 1 1 calc R U . . .
H21C H 0.974177 0.132319 0.46537 0.046 Uiso 1 1 calc R U . . .
C24 C 0.6517(3) 0.7583(4) 0.45491(9) 0.0342(6) Uani 1 1 d . . . . .
H24A H 0.592534 0.780202 0.430997 0.051 Uiso 1 1 calc R U . . .
H24B H 0.715736 0.854554 0.460831 0.051 Uiso 1 1 calc R U . . .
H24C H 0.587275 0.740797 0.476121 0.051 Uiso 1 1 calc R U . . .
N2 N 0.463(4) 0.499(3) 0.3420(6) 0.025(2) Uani 0.45(2) 1 d D U P B 1
C7 C 0.1066(4) -0.0556(4) 0.32140(8) 0.0369(7) Uani 1 1 d . . . . .
H7A H 0.028625 -0.122773 0.308494 0.055 Uiso 1 1 calc R U . . .
H7B H 0.200368 -0.084466 0.3109 0.055 Uiso 1 1 calc R U . . .
H7C H 0.08629 0.063897 0.317021 0.055 Uiso 1 1 calc R U . . .
F6 F 0.1034(14) 0.4865(17) 0.31642(17) 0.069(3) Uani 0.44(2) 1 d D U P A 1
C22 C 0.9859(3) 0.3134(4) 0.39706(9) 0.0356(6) Uani 1 1 d . . . . .
H22A H 0.973867 0.192422 0.400864 0.053 Uiso 1 1 calc R U . . .
H22B H 1.08861 0.344032 0.402436 0.053 Uiso 1 1 calc R U . . .
H22C H 0.956026 0.342523 0.37031 0.053 Uiso 1 1 calc R U . . .
F1 F 0.1266(10) 0.6053(7) 0.2600(4) 0.058(2) Uani 0.44(2) 1 d D U P A 1
C23 C 0.8073(3) 0.6532(4) 0.37817(8) 0.0345(6) Uani 1 1 d . . . . .
H23A H 0.820507 0.575564 0.356744 0.052 Uiso 1 1 calc R U . . .
H23B H 0.88586 0.736824 0.379171 0.052 Uiso 1 1 calc R U . . .
H23C H 0.712693 0.709875 0.374275 0.052 Uiso 1 1 calc R U . . .
C20 C 0.7346(3) 0.4868(4) 0.52068(8) 0.0306(6) Uani 1 1 d . . . . .
H20A H 0.647983 0.558315 0.521982 0.046 Uiso 1 1 calc R U . . .
H20B H 0.813716 0.53133 0.537942 0.046 Uiso 1 1 calc R U . . .
H20C H 0.710737 0.37249 0.528639 0.046 Uiso 1 1 calc R U . . .
C10 C 0.6141(3) 0.3438(4) 0.28856(8) 0.0362(5) Uani 1 1 d . U . . .
H10 H 0.672 0.292815 0.269978 0.043 Uiso 0.45(2) 1 calc R U P B 1
H10A H 0.666107 0.285226 0.269856 0.043 Uiso 0.55(2) 1 calc R U P B 2
C13 C 0.379(3) 0.591(3) 0.3710(6) 0.035(3) Uani 0.45(2) 1 d D U P B 1
H13A H 0.280612 0.614861 0.360076 0.052 Uiso 0.45(2) 1 calc R U P B 1
H13B H 0.429303 0.696495 0.377827 0.052 Uiso 0.45(2) 1 calc R U P B 1
H13C H 0.373391 0.521648 0.394222 0.052 Uiso 0.45(2) 1 calc R U P B 1
C14 C 0.679(3) 0.104(3) 0.3348(8) 0.041(4) Uani 0.45(2) 1 d D U P B 1
H14A H 0.707487 0.10298 0.36248 0.062 Uiso 0.45(2) 1 calc R U P B 1
H14B H 0.766984 0.093084 0.320079 0.062 Uiso 0.45(2) 1 calc R U P B 1
H14C H 0.612791 0.010728 0.328542 0.062 Uiso 0.45(2) 1 calc R U P B 1
C12 C 0.4624(3) 0.5681(4) 0.30594(8) 0.0364(6) Uani 1 1 d . U . . .
H12 H 0.407957 0.666805 0.299679 0.044 Uiso 0.45(2) 1 calc R U P B 1
H12A H 0.413497 0.669697 0.298969 0.044 Uiso 0.55(2) 1 calc R U P B 2
C11 C 0.5428(4) 0.4904(5) 0.27921(8) 0.0404(6) Uani 1 1 d . U . . .
H11 H 0.549215 0.537874 0.254254 0.049 Uiso 1 1 calc R U . . .
N2A N 0.609(3) 0.284(2) 0.3248(5) 0.0262(19) Uani 0.55(2) 1 d D U P B 2
C9A C 0.449(4) 0.505(3) 0.3426(6) 0.028(2) Uani 0.55(2) 1 d D U P B 2
C14A C 0.683(3) 0.121(2) 0.3343(6) 0.036(2) Uani 0.55(2) 1 d D U P B 2
H14D H 0.762104 0.139092 0.35408 0.054 Uiso 0.55(2) 1 calc R U P B 2
H14E H 0.723353 0.074785 0.311003 0.054 Uiso 0.55(2) 1 calc R U P B 2
H14F H 0.61188 0.041832 0.344026 0.054 Uiso 0.55(2) 1 calc R U P B 2
C13A C 0.358(2) 0.586(2) 0.3717(5) 0.039(3) Uani 0.55(2) 1 d D U P B 2
H13D H 0.277774 0.51061 0.377552 0.059 Uiso 0.55(2) 1 calc R U P B 2
H13E H 0.318113 0.691768 0.361337 0.059 Uiso 0.55(2) 1 calc R U P B 2
H13F H 0.418665 0.608201 0.395381 0.059 Uiso 0.55(2) 1 calc R U P B 2
F2A F -0.0556(10) 0.3308(10) 0.3019(2) 0.0464(17) Uani 0.56(2) 1 d D U P A 2
F4A F -0.0825(8) 0.3944(10) 0.23971(18) 0.0547(18) Uani 0.56(2) 1 d D U P A 2
F1A F 0.0918(10) 0.5824(10) 0.2441(3) 0.068(2) Uani 0.56(2) 1 d D U P A 2
F6A F 0.1237(11) 0.5289(13) 0.3103(2) 0.073(2) Uani 0.56(2) 1 d D U P A 2

loop_
_atom_site_aniso_label
_atom_site_aniso_U_11
_atom_site_aniso_U_22
_atom_site_aniso_U_33
_atom_site_aniso_U_23
_atom_site_aniso_U_13
_atom_site_aniso_U_12
Ir1 0.01794(4) 0.02074(4) 0.01635(4) 0.00080(4) 0.00045(3) -0.00188(4)
P1 0.0448(5) 0.0313(4) 0.0383(4) 0.0001(3) 0.0088(3) 0.0008(3)
O1 0.0239(9) 0.0253(8) 0.0173(8) 0.0025(7) -0.0005(6) -0.0043(7)
N1 0.0224(10) 0.0236(10) 0.0171(9) 0.0028(8) -0.0001(7) -0.0051(8)
O2 0.0318(10) 0.0326(10) 0.0301(10) 0.0012(8) -0.0063(8) -0.0126(8)
F3 0.0536(12) 0.0465(11) 0.0739(15) 0.0008(11) 0.0176(11) 0.0091(10)
F2 0.050(3) 0.036(3) 0.069(5) 0.009(3) -0.008(3) -0.007(3)
C1 0.0198(11) 0.0205(11) 0.0199(10) 0.0002(9) 0.0016(8) 0.0007(9)
C2 0.0205(11) 0.0166(11) 0.0203(11) 0.0006(8) 0.0016(8) -0.0002(8)
F5 0.0755(17) 0.0618(15) 0.0910(19) 0.0032(13) 0.0254(14) 0.0272(13)
C18 0.0220(11) 0.0256(12) 0.0238(12) 0.0030(10) -0.0003(9) -0.0057(10)
C19 0.0212(11) 0.0225(12) 0.0269(12) 0.0000(9) -0.0009(9) -0.0031(9)
C6 0.0262(12) 0.0233(12) 0.0199(11) 0.0025(9) 0.0032(9) -0.0020(10)
C15 0.0197(11) 0.0262(12) 0.0185(11) -0.0022(9) -0.0006(8) -0.0049(9)
C9 0.028(4) 0.029(3) 0.021(2) -0.0058(18) 0.001(3) -0.007(3)
C16 0.0176(10) 0.0269(12) 0.0231(11) 0.0013(10) -0.0009(8) -0.0021(10)
F4 0.113(5) 0.089(5) 0.045(4) -0.006(3) 0.005(3) 0.019(4)
C17 0.0185(11) 0.0281(12) 0.0234(11) -0.0012(9) 0.0028(9) -0.0040(9)
C8 0.0210(11) 0.0242(10) 0.0174(8) 0.0005(7) -0.0010(7) -0.0047(8)
C3 0.0224(11) 0.0210(12) 0.0205(11) 0.0004(8) -0.0008(9) -0.0003(9)
C5 0.0254(12) 0.0218(12) 0.0278(12) 0.0030(10) 0.0034(10) -0.0049(10)
C4 0.0213(11) 0.0194(11) 0.0278(12) -0.0010(9) -0.0012(9) -0.0014(9)
C21 0.0268(13) 0.0311(14) 0.0332(14) 0.0067(11) -0.0028(11) 0.0021(11)
C24 0.0341(15) 0.0278(14) 0.0404(16) -0.0047(12) -0.0013(12) 0.0032(11)
N2 0.022(6) 0.028(4) 0.024(2) 0.005(2) -0.002(3) -0.003(3)
C7 0.0446(17) 0.0323(15) 0.0318(14) 0.0020(12) -0.0141(12) -0.0078(13)
F6 0.072(4) 0.070(5) 0.063(4) -0.006(3) -0.010(3) -0.028(3)
C22 0.0289(14) 0.0444(17) 0.0344(15) -0.0063(13) 0.0106(12) 0.0028(12)
F1 0.061(4) 0.051(3) 0.063(4) 0.011(3) 0.019(3) -0.011(2)
C23 0.0348(15) 0.0386(16) 0.0300(14) 0.0125(12) 0.0000(11) -0.0094(13)
C20 0.0315(14) 0.0380(15) 0.0224(12) -0.0045(11) 0.0033(10) -0.0054(12)
C10 0.0380(15) 0.0526(15) 0.0184(9) -0.0035(10) 0.0041(10) -0.0099(11)
C13 0.028(7) 0.039(5) 0.038(3) 0.002(4) -0.001(4) 0.011(4)
C14 0.044(10) 0.039(6) 0.042(6) -0.008(4) 0.006(6) 0.010(6)
C12 0.0425(16) 0.0371(14) 0.0286(11) 0.0123(9) -0.0067(10) -0.0049(11)
C11 0.0449(17) 0.0559(16) 0.0201(10) 0.0112(10) -0.0020(10) -0.0130(12)
N2A 0.026(3) 0.032(4) 0.0202(17) -0.004(2) 0.001(2) -0.005(3)
C9A 0.025(6) 0.033(4) 0.023(2) 0.005(3) -0.004(3) 0.002(4)
C14A 0.043(7) 0.033(4) 0.032(4) -0.014(3) 0.001(5) 0.004(3)
C13A 0.030(6) 0.053(5) 0.035(3) -0.001(3) -0.006(3) 0.019(4)
F2A 0.056(3) 0.046(3) 0.037(3) 0.009(2) 0.004(2) -0.004(2)
F4A 0.064(3) 0.070(3) 0.029(2) -0.004(2) 0.000(2) 0.008(2)
F1A 0.059(3) 0.067(3) 0.079(4) 0.022(3) 0.025(3) -0.004(2)
F6A 0.063(3) 0.062(4) 0.090(4) -0.020(3) -0.018(3) -0.017(3)

loop_
_atom_type_symbol
_atom_type_description
_atom_type_scat_dispersion_real
_atom_type_scat_dispersion_imag
_atom_type_scat_source
C C 0.0033 0.0016 'International Tables Vol C Tables 4.2.6.8 and 6.1.1.4'
H H 0 0 'International Tables Vol C Tables 4.2.6.8 and 6.1.1.4'
F F 0.0171 0.0103 'International Tables Vol C Tables 4.2.6.8 and 6.1.1.4'
Ir Ir -1.4442 7.9887 'International Tables Vol C Tables 4.2.6.8 and 6.1.1.4'
N N 0.0061 0.0033 'International Tables Vol C Tables 4.2.6.8 and 6.1.1.4'
O O 0.0106 0.006 'International Tables Vol C Tables 4.2.6.8 and 6.1.1.4'
P P 0.1023 0.0942 'International Tables Vol C Tables 4.2.6.8 and 6.1.1.4'

loop_
_exptl_crystal_face_index_h
_exptl_crystal_face_index_k
_exptl_crystal_face_index_l
_exptl_crystal_face_perp_dist
0 1 1 0.0663
0 -1 -1 0.0578
1 0 1 0.0519
1 -1 0 0.0781
-1 0 1 0.0757
1 1 -1 0.0805
-6 -10 -10 0.038
0 0 -1 0.0112
0 0 1 0.001
-11 5 -11 0.066

loop_
_geom_angle_atom_site_label_1
_geom_angle_atom_site_label_2
_geom_angle_atom_site_label_3
_geom_angle
_geom_angle_site_symmetry_1
_geom_angle_site_symmetry_3
_geom_angle_publ_flag
O1 Ir1 C18 168.80(8) . . ?
O1 Ir1 C19 131.10(9) . . ?
O1 Ir1 C15 103.31(8) . . ?
O1 Ir1 C16 107.24(8) . . ?
O1 Ir1 C17 139.95(9) . . ?
N1 Ir1 O1 79.21(8) . . ?
N1 Ir1 C18 111.05(9) . . ?
N1 Ir1 C19 129.49(9) . . ?
N1 Ir1 C15 165.75(9) . . ?
N1 Ir1 C16 154.35(9) . . ?
N1 Ir1 C17 121.42(9) . . ?
C19 Ir1 C18 38.80(10) . . ?
C15 Ir1 C18 65.63(9) . . ?
C15 Ir1 C19 39.23(9) . . ?
C16 Ir1 C18 65.58(10) . . ?
C16 Ir1 C19 65.16(10) . . ?
C16 Ir1 C15 38.68(10) . . ?
C16 Ir1 C17 39.54(9) . . ?
C17 Ir1 C18 38.67(10) . . ?
C17 Ir1 C19 64.91(10) . . ?
C17 Ir1 C15 65.49(9) . . ?
F2 P1 F3 94.0(5) . . ?
F5 P1 F3 178.39(16) . . ?
F5 P1 F2 84.9(5) . . ?
F5 P1 F4 84.5(5) . . ?
F5 P1 F6 89.8(5) . . ?
F5 P1 F1 91.5(3) . . ?
F5 P1 F2A 92.9(4) . . ?
F5 P1 F4A 94.1(3) . . ?
F5 P1 F1A 90.8(3) . . ?
F5 P1 F6A 91.5(4) . . ?
F4 P1 F3 94.3(5) . . ?
F4 P1 F2 91.1(6) . . ?
F4 P1 F6 174.2(8) . . ?
F4 P1 F1 94.5(5) . . ?
F6 P1 F3 91.4(5) . . ?
F6 P1 F2 87.2(5) . . ?
F6 P1 F1 86.8(5) . . ?
F1 P1 F3 89.7(3) . . ?
F1 P1 F2 173.0(6) . . ?
F2A P1 F3 86.3(4) . . ?
F2A P1 F4A 87.6(4) . . ?
F4A P1 F3 84.5(3) . . ?
F1A P1 F3 89.9(3) . . ?
F1A P1 F2A 173.2(5) . . ?
F1A P1 F4A 86.4(4) . . ?
F6A P1 F3 89.9(4) . . ?
F6A P1 F2A 91.3(5) . . ?
F6A P1 F4A 174.3(5) . . ?
F6A P1 F1A 94.3(4) . . ?
C1 O1 Ir1 115.32(14) . . ?
C2 N1 Ir1 116.68(15) . . ?
C2 N1 C8 118.7(2) . . ?
C8 N1 Ir1 124.66(16) . . ?
C4 O2 C7 117.4(2) . . ?
O1 C1 C2 116.6(2) . . ?
O1 C1 C6 123.7(2) . . ?
C6 C1 C2 119.7(2) . . ?
N1 C2 C1 112.2(2) . . ?
N1 C2 C3 126.3(2) . . ?
C1 C2 C3 121.5(2) . . ?
C19 C18 Ir1 69.88(14) . . ?
C19 C18 C23 126.4(2) . . ?
C17 C18 Ir1 69.73(14) . . ?
C17 C18 C19 107.2(2) . . ?
C17 C18 C23 126.3(2) . . ?
C23 C18 Ir1 128.39(18) . . ?
C18 C19 Ir1 71.32(14) . . ?
C18 C19 C15 108.7(2) . . ?
C18 C19 C24 125.7(2) . . ?
C15 C19 Ir1 70.23(14) . . ?
C15 C19 C24 125.4(2) . . ?
C24 C19 Ir1 126.95(19) . . ?
C1 C6 H6 120.4 . . ?
C5 C6 C1 119.1(2) . . ?
C5 C6 H6 120.4 . . ?
C19 C15 Ir1 70.53(14) . . ?
C19 C15 C20 126.2(2) . . ?
C16 C15 Ir1 70.58(14) . . ?
C16 C15 C19 107.7(2) . . ?
C16 C15 C20 126.1(2) . . ?
C20 C15 Ir1 124.43(17) . . ?
C8 C9 C14 121.4(19) . . ?
C10 C9 C8 115.5(12) . . ?
C10 C9 C14 122.8(19) . . ?
C15 C16 Ir1 70.74(13) . . ?
C15 C16 C17 107.9(2) . . ?
C15 C16 C21 126.7(2) . . ?
C17 C16 Ir1 70.25(13) . . ?
C17 C16 C21 125.4(2) . . ?
C21 C16 Ir1 124.60(18) . . ?
C18 C17 Ir1 71.60(14) . . ?
C18 C17 C16 108.5(2) . . ?
C18 C17 C22 126.6(2) . . ?
C16 C17 Ir1 70.21(13) . . ?
C16 C17 C22 124.9(2) . . ?
C22 C17 Ir1 126.04(19) . . ?
N1 C8 C9 118.1(9) . . ?
N1 C8 C9A 118.8(7) . . ?
N2 C8 N1 121.6(7) . . ?
N2 C8 C9 120.3(10) . . ?
N2A C8 N1 121.5(6) . . ?
N2A C8 C9A 119.7(8) . . ?
C2 C3 H3 121.1 . . ?
C4 C3 C2 117.8(2) . . ?
C4 C3 H3 121.1 . . ?
C6 C5 H5 119.6 . . ?
C6 C5 C4 120.9(2) . . ?
C4 C5 H5 119.6 . . ?
O2 C4 C3 124.3(2) . . ?
O2 C4 C5 114.7(2) . . ?
C3 C4 C5 121.0(2) . . ?
C16 C21 H21A 109.5 . . ?
C16 C21 H21B 109.5 . . ?
C16 C21 H21C 109.5 . . ?
H21A C21 H21B 109.5 . . ?
H21A C21 H21C 109.5 . . ?
H21B C21 H21C 109.5 . . ?
C19 C24 H24A 109.5 . . ?
C19 C24 H24B 109.5 . . ?
C19 C24 H24C 109.5 . . ?
H24A C24 H24B 109.5 . . ?
H24A C24 H24C 109.5 . . ?
H24B C24 H24C 109.5 . . ?
C8 N2 C13 119.6(15) . . ?
C8 N2 C12 124.0(11) . . ?
C12 N2 C13 116.4(12) . . ?
O2 C7 H7A 109.5 . . ?
O2 C7 H7B 109.5 . . ?
O2 C7 H7C 109.5 . . ?
H7A C7 H7B 109.5 . . ?
H7A C7 H7C 109.5 . . ?
H7B C7 H7C 109.5 . . ?
C17 C22 H22A 109.5 . . ?
C17 C22 H22B 109.5 . . ?
C17 C22 H22C 109.5 . . ?
H22A C22 H22B 109.5 . . ?
H22A C22 H22C 109.5 . . ?
H22B C22 H22C 109.5 . . ?
C18 C23 H23A 109.5 . . ?
C18 C23 H23B 109.5 . . ?
C18 C23 H23C 109.5 . . ?
H23A C23 H23B 109.5 . . ?
H23A C23 H23C 109.5 . . ?
H23B C23 H23C 109.5 . . ?
C15 C20 H20A 109.5 . . ?
C15 C20 H20B 109.5 . . ?
C15 C20 H20C 109.5 . . ?
H20A C20 H20B 109.5 . . ?
H20A C20 H20C 109.5 . . ?
H20B C20 H20C 109.5 . . ?
C9 C10 H10 118.8 . . ?
C11 C10 C9 122.4(9) . . ?
C11 C10 H10 118.8 . . ?
C11 C10 H10A 120.6 . . ?
N2A C10 H10A 120.6 . . ?
N2A C10 C11 118.8(6) . . ?
N2 C13 H13A 109.5 . . ?
N2 C13 H13B 109.5 . . ?
N2 C13 H13C 109.5 . . ?
H13A C13 H13B 109.5 . . ?
H13A C13 H13C 109.5 . . ?
H13B C13 H13C 109.5 . . ?
C9 C14 H14A 109.5 . . ?
C9 C14 H14B 109.5 . . ?
C9 C14 H14C 109.5 . . ?
H14A C14 H14B 109.5 . . ?
H14A C14 H14C 109.5 . . ?
H14B C14 H14C 109.5 . . ?
N2 C12 H12 121.1 . . ?
C11 C12 N2 117.7(6) . . ?
C11 C12 H12 121.1 . . ?
C11 C12 H12A 118.6 . . ?
C11 C12 C9A 122.8(6) . . ?
C9A C12 H12A 118.6 . . ?
C10 C11 H11 120.2 . . ?
C12 C11 C10 119.7(3) . . ?
C12 C11 H11 120.2 . . ?
C8 N2A C14A 118.6(13) . . ?
C10 N2A C8 122.9(10) . . ?
C10 N2A C14A 118.3(13) . . ?
C8 C9A C13A 120.5(14) . . ?
C12 C9A C8 116.0(10) . . ?
C12 C9A C13A 123.4(13) . . ?
N2A C14A H14D 109.5 . . ?
N2A C14A H14E 109.5 . . ?
N2A C14A H14F 109.5 . . ?
H14D C14A H14E 109.5 . . ?
H14D C14A H14F 109.5 . . ?
H14E C14A H14F 109.5 . . ?
C9A C13A H13D 109.5 . . ?
C9A C13A H13E 109.5 . . ?
C9A C13A H13F 109.5 . . ?
H13D C13A H13E 109.5 . . ?
H13D C13A H13F 109.5 . . ?
H13E C13A H13F 109.5 . . ?

loop_
_geom_bond_atom_site_label_1
_geom_bond_atom_site_label_2
_geom_bond_distance
_geom_bond_site_symmetry_2
_geom_bond_publ_flag
Ir1 O1 1.9985(17) . ?
Ir1 N1 1.975(2) . ?
Ir1 C18 2.178(2) . ?
Ir1 C19 2.159(2) . ?
Ir1 C15 2.154(2) . ?
Ir1 C16 2.152(2) . ?
Ir1 C17 2.153(2) . ?
P1 F3 1.602(2) . ?
P1 F2 1.5980(19) . ?
P1 F5 1.578(2) . ?
P1 F4 1.596(2) . ?
P1 F6 1.597(2) . ?
P1 F1 1.5976(19) . ?
P1 F2A 1.5990(19) . ?
P1 F4A 1.6004(19) . ?
P1 F1A 1.5973(19) . ?
P1 F6A 1.5952(19) . ?
O1 C1 1.348(3) . ?
N1 C2 1.394(3) . ?
N1 C8 1.397(3) . ?
O2 C4 1.370(3) . ?
O2 C7 1.430(3) . ?
C1 C2 1.402(3) . ?
C1 C6 1.390(3) . ?
C2 C3 1.404(3) . ?
C18 C19 1.440(4) . ?
C18 C17 1.434(4) . ?
C18 C23 1.497(4) . ?
C19 C15 1.448(4) . ?
C19 C24 1.496(4) . ?
C6 H6 0.95 . ?
C6 C5 1.388(4) . ?
C15 C16 1.426(4) . ?
C15 C20 1.503(4) . ?
C9 C8 1.40(2) . ?
C9 C10 1.40(2) . ?
C9 C14 1.493(14) . ?
C16 C17 1.456(3) . ?
C16 C21 1.493(4) . ?
C17 C22 1.494(4) . ?
C8 N2 1.320(16) . ?
C8 N2A 1.352(17) . ?
C8 C9A 1.419(16) . ?
C3 H3 0.95 . ?
C3 C4 1.387(3) . ?
C5 H5 0.95 . ?
C5 C4 1.398(4) . ?
C21 H21A 0.98 . ?
C21 H21B 0.98 . ?
C21 H21C 0.98 . ?
C24 H24A 0.98 . ?
C24 H24B 0.98 . ?
C24 H24C 0.98 . ?
N2 C13 1.492(12) . ?
N2 C12 1.367(18) . ?
C7 H7A 0.98 . ?
C7 H7B 0.98 . ?
C7 H7C 0.98 . ?
C22 H22A 0.98 . ?
C22 H22B 0.98 . ?
C22 H22C 0.98 . ?
C23 H23A 0.98 . ?
C23 H23B 0.98 . ?
C23 H23C 0.98 . ?
C20 H20A 0.98 . ?
C20 H20B 0.98 . ?
C20 H20C 0.98 . ?
C10 H10 0.95 . ?
C10 H10A 0.95 . ?
C10 C11 1.368(5) . ?
C10 N2A 1.350(17) . ?
C13 H13A 0.98 . ?
C13 H13B 0.98 . ?
C13 H13C 0.98 . ?
C14 H14A 0.98 . ?
C14 H14B 0.98 . ?
C14 H14C 0.98 . ?
C12 H12 0.95 . ?
C12 H12A 0.95 . ?
C12 C11 1.366(5) . ?
C12 C9A 1.378(19) . ?
C11 H11 0.95 . ?
N2A C14A 1.492(12) . ?
C9A C13A 1.493(14) . ?
C14A H14D 0.98 . ?
C14A H14E 0.98 . ?
C14A H14F 0.98 . ?
C13A H13D 0.98 . ?
C13A H13E 0.98 . ?
C13A H13F 0.98 . ?

loop_
_geom_torsion_atom_site_label_1
_geom_torsion_atom_site_label_2
_geom_torsion_atom_site_label_3
_geom_torsion_atom_site_label_4
_geom_torsion
_geom_torsion_site_symmetry_1
_geom_torsion_site_symmetry_2
_geom_torsion_site_symmetry_3
_geom_torsion_site_symmetry_4
_geom_torsion_publ_flag
Ir1 O1 C1 C2 0.3(3) . . . . ?
Ir1 O1 C1 C6 179.38(19) . . . . ?
Ir1 N1 C2 C1 1.2(3) . . . . ?
Ir1 N1 C2 C3 -178.30(19) . . . . ?
Ir1 N1 C8 C9 95.1(19) . . . . ?
Ir1 N1 C8 N2 -85(2) . . . . ?
Ir1 N1 C8 N2A 89.8(14) . . . . ?
Ir1 N1 C8 C9A -88(2) . . . . ?
Ir1 C18 C19 C15 60.55(17) . . . . ?
Ir1 C18 C19 C24 -122.6(3) . . . . ?
Ir1 C18 C17 C16 -60.84(17) . . . . ?
Ir1 C18 C17 C22 121.7(3) . . . . ?
Ir1 C19 C15 C16 61.11(17) . . . . ?
Ir1 C19 C15 C20 -119.0(2) . . . . ?
Ir1 C15 C16 C17 60.75(17) . . . . ?
Ir1 C15 C16 C21 -119.3(3) . . . . ?
Ir1 C16 C17 C18 61.72(17) . . . . ?
Ir1 C16 C17 C22 -120.8(3) . . . . ?
O1 C1 C2 N1 -0.9(3) . . . . ?
O1 C1 C2 C3 178.6(2) . . . . ?
O1 C1 C6 C5 -178.9(2) . . . . ?
N1 C2 C3 C4 179.7(2) . . . . ?
N1 C8 N2 C13 -2(4) . . . . ?
N1 C8 N2 C12 179(2) . . . . ?
N1 C8 N2A C10 -179.3(14) . . . . ?
N1 C8 N2A C14A 7(3) . . . . ?
N1 C8 C9A C12 176.2(19) . . . . ?
N1 C8 C9A C13A -3(4) . . . . ?
C1 C2 C3 C4 0.3(4) . . . . ?
C1 C6 C5 C4 0.5(4) . . . . ?
C2 N1 C8 C9 -85(2) . . . . ?
C2 N1 C8 N2 95(2) . . . . ?
C2 N1 C8 N2A -89.9(14) . . . . ?
C2 N1 C8 C9A 92(2) . . . . ?
C2 C1 C6 C5 0.2(4) . . . . ?
C2 C3 C4 O2 -179.6(2) . . . . ?
C2 C3 C4 C5 0.4(4) . . . . ?
C18 C19 C15 Ir1 -61.23(17) . . . . ?
C18 C19 C15 C16 -0.1(3) . . . . ?
C18 C19 C15 C20 179.8(2) . . . . ?
C19 C18 C17 Ir1 60.11(17) . . . . ?
C19 C18 C17 C16 -0.7(3) . . . . ?
C19 C18 C17 C22 -178.2(3) . . . . ?
C19 C15 C16 Ir1 -61.08(16) . . . . ?
C19 C15 C16 C17 -0.3(3) . . . . ?
C19 C15 C16 C21 179.6(2) . . . . ?
C6 C1 C2 N1 179.9(2) . . . . ?
C6 C1 C2 C3 -0.6(4) . . . . ?
C6 C5 C4 O2 179.2(2) . . . . ?
C6 C5 C4 C3 -0.8(4) . . . . ?
C15 C16 C17 Ir1 -61.06(17) . . . . ?
C15 C16 C17 C18 0.7(3) . . . . ?
C15 C16 C17 C22 178.2(2) . . . . ?
C9 C8 N2 C13 178(3) . . . . ?
C9 C8 N2 C12 -1(5) . . . . ?
C9 C10 C11 C12 2(2) . . . . ?
C17 C18 C19 Ir1 -60.02(17) . . . . ?
C17 C18 C19 C15 0.5(3) . . . . ?
C17 C18 C19 C24 177.4(2) . . . . ?
C8 N1 C2 C1 -179.1(2) . . . . ?
C8 N1 C2 C3 1.4(4) . . . . ?
C8 C9 C10 C11 -6(4) . . . . ?
C8 N2 C12 C11 -4(4) . . . . ?
C21 C16 C17 Ir1 119.0(3) . . . . ?
C21 C16 C17 C18 -179.3(2) . . . . ?
C21 C16 C17 C22 -1.7(4) . . . . ?
C24 C19 C15 Ir1 121.9(3) . . . . ?
C24 C19 C15 C16 -177.0(2) . . . . ?
C24 C19 C15 C20 2.9(4) . . . . ?
N2 C12 C11 C10 3(2) . . . . ?
C7 O2 C4 C3 5.5(4) . . . . ?
C7 O2 C4 C5 -174.5(2) . . . . ?
C23 C18 C19 Ir1 123.5(3) . . . . ?
C23 C18 C19 C15 -176.0(2) . . . . ?
C23 C18 C19 C24 0.9(4) . . . . ?
C23 C18 C17 Ir1 -123.4(3) . . . . ?
C23 C18 C17 C16 175.8(2) . . . . ?
C23 C18 C17 C22 -1.7(4) . . . . ?
C20 C15 C16 Ir1 119.0(2) . . . . ?
C20 C15 C16 C17 179.8(2) . . . . ?
C20 C15 C16 C21 -0.3(4) . . . . ?
C10 C9 C8 N1 -174.4(18) . . . . ?
C10 C9 C8 N2 6(4) . . . . ?
C13 N2 C12 C11 177(2) . . . . ?
C14 C9 C8 N1 1(4) . . . . ?
C14 C9 C8 N2 -179(3) . . . . ?
C14 C9 C10 C11 179(3) . . . . ?
C11 C10 N2A C8 4(3) . . . . ?
C11 C10 N2A C14A 178.0(17) . . . . ?
C11 C12 C9A C8 3(4) . . . . ?
C11 C12 C9A C13A -178(2) . . . . ?
N2A C8 C9A C12 -2(4) . . . . ?
N2A C8 C9A C13A 178(3) . . . . ?
N2A C10 C11 C12 -3.3(14) . . . . ?
C9A C8 N2A C10 -1(3) . . . . ?
C9A C8 N2A C14A -175(3) . . . . ?
C9A C12 C11 C10 0(2) . . . . ?

loop_
_exptl_oxdiff_crystal_face_indexfrac_h
_exptl_oxdiff_crystal_face_indexfrac_k
_exptl_oxdiff_crystal_face_indexfrac_l
_exptl_oxdiff_crystal_face_x
_exptl_oxdiff_crystal_face_y
_exptl_oxdiff_crystal_face_z
0.0001 0.9996 0.9999 0.0415 -0.0084 -0.0809
-0.0001 -0.9996 -0.9999 -0.0415 0.0084 0.0809
0.9995 -0.0001 1.0028 0.0748 0.0055 0.0315
0.9994 -0.9997 0.0029 0.0333 0.0139 0.1124
-1.0001 -0.0001 0.998 -0.0609 0.0324 -0.0386
1.0005 0.9998 -0.9985 0.0954 -0.0598 -0.0387
-5.592 -9.7809 -10.1417 -0.788 0.1513 0.5968
0.0003 0.0001 -1.0004 -0.007 -0.0189 0.0036
-0.0003 -0.0001 1.0004 0.007 0.0189 -0.0036
-10.9927 4.9991 -11.0329 -0.6501 -0.197 -0.7326
